data_7717950
loop_
_publ_author_name
'Malankar, Gauri S.'
'Shelar, Divyesh S.'
'Butcher, R. J.'
'Manjare, Sudesh T.'

_publ_section_title
;
 Development of diselenide-based fluorogenic system for the selective and
 sensitive detection of the Hg(II) in aqueous media
;
_journal_name_full 'Dalton Transactions'
_journal_paper_doi 10.1039/D4DT02967D
_journal_year 2025
_chemical_formula_sum 'C70 H70 N8 O4 Se2'
_chemical_formula_weight 1245.260
_space_group_IT_number 117
_space_group_name_Hall 'P -4 -2ab'
_space_group_name_H-M_alt 'P -4 b 2'
_symmetry_Int_Tables_number 117
_symmetry_space_group_name_Hall 'P -4 -2ab'
_symmetry_space_group_name_H-M 'P -4 b 2'
_audit_creation_date 2021-12-09
_audit_creation_method SHELXL-2018/3
_audit_update_record
;
2024-10-23 deposited with the CCDC.	2025-01-24 downloaded from the CCDC.
;
_cell_angle_alpha 90.00(3)
_cell_angle_beta 90.00(3)
_cell_angle_gamma 90.00(3)
_cell_formula_units_Z 4
_cell_length_a 21.474(4)
_cell_length_b 21.474(4)
_cell_length_c 13.425(3)
_cell_volume 6191(2)
_refine_ls_R_factor_all 0.048
_cod_data_source_file d4dt02967d2.cif
_cod_data_source_block shelx
_cod_original_cell_volume 6190.7(30)
_cod_original_sg_symbol_Hall P_-4_-2ab
_cod_database_code 7717950

loop_
_symmetry_equiv_pos_site_id
_symmetry_equiv_pos_as_xyz
1 x,y,z
2 y,-x,-z
3 -x,-y,z
4 -y,x,-z
5 1/2+y,1/2+x,-z
6 1/2-y,1/2-x,-z
7 1/2-x,1/2+y,z
8 1/2+x,1/2-y,z

loop_
_atom_site_aniso_label
_atom_site_aniso_U_11
_atom_site_aniso_U_22
_atom_site_aniso_U_33
_atom_site_aniso_U_12
_atom_site_aniso_U_13
_atom_site_aniso_U_23
Se1 0.02112(15) 0.02643(17) 0.02937(17) 0.00167(12) -0.00574(15) -0.00654(15)
O1 0.0311(12) 0.0332(13) 0.0349(13) 0.0021(10) -0.0033(11) -0.0134(11)
O2 0.0561(15) 0.0268(11) 0.0286(14) 0.0087(11) -0.0070(12) -0.0072(11)
N1 0.0241(13) 0.0268(13) 0.0310(16) 0.0038(11) -0.0096(11) -0.0061(12)
N2 0.0232(13) 0.0289(14) 0.0307(16) 0.0053(11) -0.0074(12) -0.0100(12)
C1 0.0215(15) 0.0244(16) 0.0326(19) -0.0023(12) -0.0024(14) -0.0011(14)
C2 0.0236(15) 0.0425(19) 0.0342(19) -0.0050(13) -0.0055(17) 0.0016(18)
C3 0.0247(17) 0.054(2) 0.037(2) -0.0037(16) -0.0066(16) 0.0042(18)
C4 0.0219(16) 0.042(2) 0.046(2) -0.0045(15) -0.0002(17) 0.0063(18)
C5 0.0287(17) 0.0370(19) 0.035(2) -0.0056(15) -0.0004(15) 0.0009(16)
C6 0.0261(15) 0.0232(15) 0.0311(18) -0.0017(12) -0.0035(14) 0.0009(14)
C7 0.0298(17) 0.0264(17) 0.0278(18) -0.0012(13) -0.0048(15) -0.0011(14)
C8 0.0334(17) 0.0207(14) 0.0294(18) 0.0000(12) -0.0077(17) -0.0037(15)
C9 0.0291(17) 0.0250(15) 0.038(2) 0.0022(13) -0.0077(15) -0.0036(14)
C10 0.040(2) 0.037(2) 0.038(2) -0.0017(15) -0.0109(17) -0.0077(17)
C11 0.039(2) 0.054(2) 0.040(2) -0.0051(18) -0.0173(19) -0.003(2)
C12 0.0254(17) 0.045(2) 0.054(3) 0.0040(15) -0.0138(17) -0.0001(18)
C13 0.0284(18) 0.0338(18) 0.045(2) 0.0085(14) -0.0087(16) -0.0063(16)
C14 0.0294(17) 0.0272(16) 0.036(2) -0.0001(14) -0.0099(16) -0.0049(14)
C15 0.0197(14) 0.0286(16) 0.035(2) 0.0056(13) -0.0078(14) -0.0105(15)
C16 0.0255(17) 0.0277(16) 0.034(2) 0.0005(13) -0.0068(15) -0.0075(15)
C17 0.038(2) 0.0304(17) 0.042(2) -0.0014(15) -0.0032(17) -0.0107(17)
C18 0.055(2) 0.0240(16) 0.053(2) -0.0042(15) -0.001(2) -0.0025(19)
C19 0.079(3) 0.037(2) 0.040(2) -0.005(2) -0.006(2) -0.0025(18)
C20 0.068(3) 0.033(2) 0.032(2) 0.0001(18) -0.008(2) -0.0098(16)
C21 0.0329(17) 0.0292(17) 0.033(2) 0.0039(13) -0.0056(15) -0.0043(15)
C22 0.0281(17) 0.0289(16) 0.0327(19) 0.0054(13) -0.0062(15) -0.0044(15)
C23 0.0326(17) 0.0281(16) 0.037(2) 0.0044(14) -0.0017(16) -0.0133(16)
C24 0.043(2) 0.0270(17) 0.043(2) 0.0032(15) 0.0050(17) -0.0107(17)
C25 0.068(3) 0.0320(19) 0.043(2) -0.0029(18) 0.015(2) -0.0065(18)
C26 0.056(2) 0.0300(18) 0.040(2) -0.0005(17) 0.0074(19) -0.0102(17)
C27 0.0289(17) 0.0266(16) 0.0363(19) 0.0044(13) -0.0039(15) -0.0085(15)
N3 0.059(3) 0.0260(19) 0.035(3) -0.001(2) 0.006(2) -0.004(2)
C28 0.065(4) 0.030(2) 0.038(3) -0.007(3) 0.004(3) -0.005(2)
C29 0.079(6) 0.041(3) 0.043(3) -0.002(4) -0.007(4) -0.003(3)
C30 0.055(2) 0.023(2) 0.037(3) 0.001(2) 0.001(3) -0.009(3)
C31 0.051(4) 0.031(6) 0.048(4) 0.010(4) -0.003(3) -0.009(4)
N3A 0.058(4) 0.026(3) 0.036(4) -0.001(3) 0.003(3) -0.006(3)
C28A 0.062(5) 0.029(3) 0.038(4) -0.002(4) 0.003(4) -0.003(4)
C29A 0.074(8) 0.041(7) 0.039(6) 0.003(7) -0.001(7) 0.010(6)
C30A 0.054(4) 0.024(4) 0.038(4) 0.001(4) 0.002(4) -0.005(4)
C31A 0.049(6) 0.023(8) 0.041(6) -0.007(6) -0.003(5) -0.009(6)
N4 0.049(3) 0.0347(18) 0.049(2) -0.007(2) -0.003(3) 0.0008(19)
C32 0.074(4) 0.041(2) 0.066(3) 0.000(3) -0.008(4) 0.002(2)
C33 0.085(4) 0.050(4) 0.085(5) -0.010(3) -0.013(4) 0.012(4)
C34 0.047(3) 0.043(3) 0.046(3) -0.007(3) 0.007(3) 0.003(2)
C35 0.057(4) 0.056(4) 0.048(4) -0.019(3) 0.004(3) -0.007(3)
N4A 0.067(4) 0.045(3) 0.056(3) -0.002(3) -0.006(4) 0.005(3)
C32A 0.070(4) 0.041(3) 0.064(4) 0.001(4) -0.007(4) 0.004(3)
C33A 0.093(7) 0.034(6) 0.136(9) -0.003(6) 0.015(7) 0.007(7)
C34A 0.058(4) 0.049(4) 0.049(4) -0.008(4) -0.004(4) 0.006(3)
C35A 0.061(6) 0.058(6) 0.050(6) -0.011(5) -0.006(5) 0.006(5)

loop_
_atom_site_label
_atom_site_type_symbol
_atom_site_fract_x
_atom_site_fract_y
_atom_site_fract_z
_atom_site_occupancy
_atom_site_symmetry_multiplicity
_atom_site_Wyckoff_symbol
_atom_site_attached_hydrogens
_atom_site_calc_flag
_atom_site_thermal_displace_type
_atom_site_U_iso_or_equiv
Se1 Se 0.2944(0) 0.1818(0) 0.4167(0) 1.000 8 i ? d Uani 0.02564(10)
O1 O 0.2473(1) 0.1251(1) 0.0226(2) 1.000 8 i ? d Uani 0.0331(5)
O2 O 0.1465(1) 0.2777(1) 0.3995(2) 1.000 8 i ? d Uani 0.0372(6)
N1 N 0.2710(1) 0.1785(1) 0.2225(2) 1.000 8 i ? d Uani 0.0273(6)
N2 N 0.2182(1) 0.1792(1) 0.1647(2) 1.000 8 i ? d Uani 0.0276(6)
C1 C 0.3752(1) 0.1747(1) 0.3537(3) 1.000 8 i ? d Uani 0.0262(7)
C2 C 0.4292(1) 0.1711(2) 0.4092(3) 1.000 8 i ? d Uani 0.0335(8)
H2A H 0.4270 0.1738 0.4798 1.000 8 i ? calc Uiso 0.04000
C3 C 0.4873(2) 0.1636(2) 0.3627(3) 1.000 8 i ? d Uani 0.0386(9)
H3A H 0.5239 0.1602 0.4021 1.000 8 i ? calc Uiso 0.04600
C4 C 0.4917(2) 0.1609(2) 0.2614(3) 1.000 8 i ? d Uani 0.0367(8)
H4A H 0.5311 0.1557 0.2304 1.000 8 i ? calc Uiso 0.04400
C5 C 0.4381(2) 0.1658(2) 0.2036(3) 1.000 8 i ? d Uani 0.0335(8)
H5A H 0.4413 0.1646 0.1331 1.000 8 i ? calc Uiso 0.04000
C6 C 0.3792(2) 0.1725(1) 0.2482(3) 1.000 8 i ? d Uani 0.0268(7)
C7 C 0.3253(2) 0.1755(2) 0.1826(3) 1.000 8 i ? d Uani 0.0280(7)
H7A H 0.3301 0.1752 0.1123 1.000 8 i ? calc Uiso 0.03400
C8 C 0.2079(1) 0.1504(1) 0.0745(3) 1.000 8 i ? d Uani 0.0278(7)
C9 C 0.1404(2) 0.1563(2) 0.0576(3) 1.000 8 i ? d Uani 0.0308(8)
C10 C 0.1049(2) 0.1372(2) -0.0240(3) 1.000 8 i ? d Uani 0.0385(9)
H10A H 0.1233 0.1151 -0.0779 1.000 8 i ? calc Uiso 0.04600
C11 C 0.0416(2) 0.1516(2) -0.0236(3) 1.000 8 i ? d Uani 0.0442(9)
H11A H 0.0163 0.1392 -0.0781 1.000 8 i ? calc Uiso 0.05300
C12 C 0.0152(2) 0.1836(2) 0.0549(3) 1.000 8 i ? d Uani 0.0414(10)
H12A H -0.0279 0.1933 0.0529 1.000 8 i ? calc Uiso 0.05000
C13 C 0.0501(2) 0.2020(2) 0.1361(3) 1.000 8 i ? d Uani 0.0356(8)
H13A H 0.0315 0.2240 0.1898 1.000 8 i ? calc Uiso 0.04300
C14 C 0.1130(2) 0.1875(2) 0.1369(3) 1.000 8 i ? d Uani 0.0310(8)
C15 C 0.1611(2) 0.2055(2) 0.2140(3) 1.000 8 i ? d Uani 0.0278(7)
C16 C 0.1494(2) 0.1773(1) 0.3159(3) 1.000 8 i ? d Uani 0.0290(8)
C17 C 0.1458(2) 0.1131(2) 0.3301(3) 1.000 8 i ? d Uani 0.0367(8)
H17A H 0.1512 0.0864 0.2744 1.000 8 i ? calc Uiso 0.04400
C18 C 0.1346(2) 0.0871(2) 0.4219(4) 1.000 8 i ? d Uani 0.0440(9)
H18A H 0.1327 0.0431 0.4283 1.000 8 i ? calc Uiso 0.05300
C19 C 0.1260(2) 0.1248(2) 0.5069(3) 1.000 8 i ? d Uani 0.0519(11)
C20 C 0.1319(2) 0.1890(2) 0.4928(3) 1.000 8 i ? d Uani 0.0442(10)
H20A H 0.1281 0.2162 0.5483 1.000 8 i ? calc Uiso 0.05300
C21 C 0.1430(2) 0.2134(2) 0.3998(3) 1.000 8 i ? d Uani 0.0318(8)
C22 C 0.1600(2) 0.3067(2) 0.3113(3) 1.000 8 i ? d Uani 0.0299(7)
C23 C 0.1632(2) 0.3714(2) 0.3177(3) 1.000 8 i ? d Uani 0.0328(8)
H23A H 0.1576 0.3911 0.3804 1.000 8 i ? calc Uiso 0.03900
C24 C 0.1746(2) 0.4072(2) 0.2347(3) 1.000 8 i ? d Uani 0.0375(8)
C25 C 0.1820(2) 0.3756(2) 0.1436(3) 1.000 8 i ? d Uani 0.0476(10)
H25A H 0.1897 0.3987 0.0845 1.000 8 i ? calc Uiso 0.05700
C26 C 0.1782(2) 0.3114(2) 0.1392(3) 1.000 8 i ? d Uani 0.042(1)
H26A H 0.1832 0.2914 0.0766 1.000 8 i ? calc Uiso 0.05000
C27 C 0.1673(2) 0.2754(2) 0.2224(3) 1.000 8 i ? d Uani 0.0306(7)
N3 N 0.1819(5) 0.4708(5) 0.2462(6) 0.713(16) 8 i ? d Uani 0.0402(14)
C28 C 0.1928(5) 0.5090(3) 0.1581(6) 0.713(16) 8 i ? d Uani 0.0445(16)
H28A H 0.2251 0.4886 0.1169 0.713(16) 8 i ? calc Uiso 0.05300
H28B H 0.2095 0.5497 0.1798 0.713(16) 8 i ? calc Uiso 0.05300
C29 C 0.1363(6) 0.5204(3) 0.0938(6) 0.713(16) 8 i ? d Uani 0.054(2)
H29A H 0.1470 0.5495 0.0403 0.713(16) 8 i ? calc Uiso 0.08100
H29B H 0.1028 0.5382 0.1346 0.713(16) 8 i ? calc Uiso 0.08100
H29C H 0.1222 0.4809 0.0648 0.713(16) 8 i ? calc Uiso 0.08100
C30 C 0.1629(7) 0.5024(9) 0.3368(8) 0.713(16) 8 i ? d Uani 0.0386(15)
H30A H 0.1778 0.5460 0.3342 0.713(16) 8 i ? calc Uiso 0.04600
H30B H 0.1834 0.4820 0.3943 0.713(16) 8 i ? calc Uiso 0.04600
C31 C 0.0919(8) 0.5026(9) 0.3541(19) 0.713(16) 8 i ? d Uani 0.043(3)
H31A H 0.0827 0.5217 0.4187 0.713(16) 8 i ? calc Uiso 0.06500
H31B H 0.0764 0.4597 0.3535 0.713(16) 8 i ? calc Uiso 0.06500
H31C H 0.0715 0.5264 0.3011 0.713(16) 8 i ? calc Uiso 0.06500
N3A N 0.1712(12) 0.4729(13) 0.2273(16) 0.287(16) 8 i ? d Uani 0.0399(19)
C28A C 0.1678(11) 0.5090(9) 0.1339(15) 0.287(16) 8 i ? d Uani 0.043(2)
H28C H 0.1978 0.4916 0.0853 0.287(16) 8 i ? calc Uiso 0.05200
H28D H 0.1800 0.5527 0.1475 0.287(16) 8 i ? calc Uiso 0.05200
C29A C 0.1026(11) 0.5081(9) 0.0884(14) 0.287(16) 8 i ? d Uani 0.051(3)
H29D H 0.1011 0.5367 0.0315 0.287(16) 8 i ? calc Uiso 0.07700
H29E H 0.0721 0.5213 0.1385 0.287(16) 8 i ? calc Uiso 0.07700
H29F H 0.0927 0.4658 0.0660 0.287(16) 8 i ? calc Uiso 0.07700
C30A C 0.1630(19) 0.505(2) 0.321(2) 0.287(16) 8 i ? d Uani 0.039(2)
H30C H 0.1809 0.5472 0.3146 0.287(16) 8 i ? calc Uiso 0.04700
H30D H 0.1873 0.4826 0.3726 0.287(16) 8 i ? calc Uiso 0.04700
C31A C 0.095(2) 0.511(2) 0.358(4) 0.287(16) 8 i ? d Uani 0.038(4)
H31D H 0.0953 0.5206 0.4290 0.287(16) 8 i ? calc Uiso 0.05600
H31E H 0.0733 0.4718 0.3460 0.287(16) 8 i ? calc Uiso 0.05600
H31F H 0.0746 0.5447 0.3211 0.287(16) 8 i ? calc Uiso 0.05600
N4 N 0.1024(3) 0.1014(2) 0.5969(4) 0.683(5) 8 i ? d Uani 0.0443(11)
C32 C 0.1087(5) 0.0336(4) 0.6193(13) 0.683(5) 8 i ? d Uani 0.0605(17)
H32A H 0.0863 0.0085 0.5688 0.683(5) 8 i ? calc Uiso 0.07300
H32B H 0.0912 0.0241 0.6858 0.683(5) 8 i ? calc Uiso 0.07300
C33 C 0.1796(4) 0.0189(3) 0.6166(6) 0.683(5) 8 i ? d Uani 0.074(2)
H33A H 0.1861 -0.0255 0.6293 0.683(5) 8 i ? calc Uiso 0.11000
H33B H 0.2009 0.0434 0.6680 0.683(5) 8 i ? calc Uiso 0.11000
H33C H 0.1964 0.0297 0.5510 0.683(5) 8 i ? calc Uiso 0.11000
C34 C 0.0996(3) 0.1414(3) 0.6849(5) 0.683(5) 8 i ? d Uani 0.0452(13)
H34A H 0.0761 0.1191 0.7373 0.683(5) 8 i ? calc Uiso 0.05400
H34B H 0.0755 0.1791 0.6674 0.683(5) 8 i ? calc Uiso 0.05400
C35 C 0.1613(3) 0.1619(3) 0.7286(5) 0.683(5) 8 i ? d Uani 0.0535(16)
H35A H 0.1538 0.1927 0.7813 0.683(5) 8 i ? calc Uiso 0.08000
H35B H 0.1870 0.1806 0.6762 0.683(5) 8 i ? calc Uiso 0.08000
H35C H 0.1829 0.1258 0.7567 0.683(5) 8 i ? calc Uiso 0.08000
N4A N 0.1383(7) 0.0984(5) 0.6022(9) 0.317(5) 8 i ? d Uani 0.0560(17)
C32A C 0.1218(11) 0.0334(9) 0.617(3) 0.317(5) 8 i ? d Uani 0.059(2)
H32C H 0.1550 0.0145 0.6582 0.317(5) 8 i ? calc Uiso 0.07000
H32D H 0.1235 0.0129 0.5510 0.317(5) 8 i ? calc Uiso 0.07000
C33A C 0.0588(8) 0.0156(7) 0.6651(16) 0.317(5) 8 i ? d Uani 0.088(4)
H33D H 0.0626 -0.0250 0.6977 0.317(5) 8 i ? calc Uiso 0.13200
H33E H 0.0266 0.0135 0.6135 0.317(5) 8 i ? calc Uiso 0.13200
H33F H 0.0472 0.0472 0.7146 0.317(5) 8 i ? calc Uiso 0.13200
C34A C 0.1449(7) 0.1393(7) 0.6886(11) 0.317(5) 8 i ? d Uani 0.0520(19)
H34C H 0.1757 0.1723 0.6739 0.317(5) 8 i ? calc Uiso 0.06200
H34D H 0.1600 0.1151 0.7464 0.317(5) 8 i ? calc Uiso 0.06200
C35A C 0.0818(7) 0.1687(7) 0.7131(12) 0.317(5) 8 i ? d Uani 0.056(3)
H35D H 0.0867 0.1980 0.7686 0.317(5) 8 i ? calc Uiso 0.08400
H35E H 0.0522 0.1360 0.7320 0.317(5) 8 i ? calc Uiso 0.08400
H35F H 0.0661 0.1910 0.6546 0.317(5) 8 i ? calc Uiso 0.08400

loop_
_atom_type_symbol
_atom_type_oxidation_number
_atom_type_radius_bond
Se ? 1.200
O ? 1.200
N ? 1.200
C ? 1.200
H ? 1.200

loop_
_geom_angle_atom_site_label_1
_geom_angle_atom_site_label_2
_geom_angle_atom_site_label_3
_geom_angle_site_symmetry_1
_geom_angle_site_symmetry_2
_geom_angle_site_symmetry_3
_geom_angle
_geom_angle_publ_flag
C1 Se1 Se1 . . 6_556 103.77(10) no
C22 O2 C21 . . . 117.9(3) no
C7 N1 N2 . . . 121.0(3) no
N1 N2 C8 . . . 128.6(3) no
N1 N2 C15 . . . 115.3(3) no
C8 N2 C15 . . . 115.2(2) no
C2 C1 C6 . . . 119.1(3) no
C2 C1 Se1 . . . 121.4(3) no
C6 C1 Se1 . . . 119.5(2) no
C1 C2 C3 . . . 120.8(4) no
C1 C2 H2A . . . 119.60 no
C3 C2 H2A . . . 119.60 no
C4 C3 C2 . . . 120.5(3) no
C4 C3 H3A . . . 119.70 no
C2 C3 H3A . . . 119.70 no
C3 C4 C5 . . . 119.8(3) no
C3 C4 H4A . . . 120.10 no
C5 C4 H4A . . . 120.10 no
C4 C5 C6 . . . 121.0(3) no
C4 C5 H5A . . . 119.50 no
C6 C5 H5A . . . 119.50 no
C5 C6 C1 . . . 118.8(3) no
C5 C6 C7 . . . 117.5(3) no
C1 C6 C7 . . . 123.7(3) no
N1 C7 C6 . . . 118.2(3) no
N1 C7 H7A . . . 120.90 no
C6 C7 H7A . . . 120.90 no
O1 C8 N2 . . . 126.1(3) no
O1 C8 C9 . . . 129.2(3) no
N2 C8 C9 . . . 104.7(3) no
C14 C9 C10 . . . 120.8(3) no
C14 C9 C8 . . . 110.0(3) no
C10 C9 C8 . . . 129.2(3) no
C11 C10 C9 . . . 117.6(3) no
C11 C10 H10A . . . 121.20 no
C9 C10 H10A . . . 121.20 no
C12 C11 C10 . . . 120.9(3) no
C12 C11 H11A . . . 119.60 no
C10 C11 H11A . . . 119.60 no
C13 C12 C11 . . . 121.6(3) no
C13 C12 H12A . . . 119.20 no
C11 C12 H12A . . . 119.20 no
C12 C13 C14 . . . 118.1(4) no
C12 C13 H13A . . . 121.00 no
C14 C13 H13A . . . 121.00 no
C13 C14 C9 . . . 121.0(3) no
C13 C14 C15 . . . 127.9(3) no
C9 C14 C15 . . . 111.0(3) no
N2 C15 C27 . . . 109.6(3) no
N2 C15 C14 . . . 99.2(3) no
C27 C15 C14 . . . 111.4(3) no
N2 C15 C16 . . . 112.4(3) no
C27 C15 C16 . . . 110.1(3) no
C14 C15 C16 . . . 113.7(3) no
C21 C16 C17 . . . 116.1(3) no
C21 C16 C15 . . . 122.1(3) no
C17 C16 C15 . . . 121.8(3) no
C18 C17 C16 . . . 122.3(3) no
C18 C17 H17A . . . 118.90 no
C16 C17 H17A . . . 118.90 no
C17 C18 C19 . . . 121.1(3) no
C17 C18 H18A . . . 119.50 no
C19 C18 H18A . . . 119.50 no
C20 C19 N4 . . . 120.2(4) no
C20 C19 C18 . . . 116.4(4) no
N4 C19 C18 . . . 122.6(4) no
C20 C19 N4A . . . 119.9(6) no
C18 C19 N4A . . . 118.3(6) no
C21 C20 C19 . . . 120.9(4) no
C21 C20 H20A . . . 119.50 no
C19 C20 H20A . . . 119.50 no
C16 C21 C20 . . . 123.3(3) no
C16 C21 O2 . . . 123.7(3) no
C20 C21 O2 . . . 113.1(3) no
O2 C22 C27 . . . 123.4(3) no
O2 C22 C23 . . . 114.2(3) no
C27 C22 C23 . . . 122.3(4) no
C24 C23 C22 . . . 121.0(3) no
C24 C23 H23A . . . 119.50 no
C22 C23 H23A . . . 119.50 no
C23 C24 N3 . . . 118.7(5) no
C23 C24 C25 . . . 117.2(3) no
N3 C24 C25 . . . 124.0(5) no
C23 C24 N3A . . . 127.1(10) no
C25 C24 N3A . . . 115.1(10) no
C26 C25 C24 . . . 120.7(4) no
C26 C25 H25A . . . 119.70 no
C24 C25 H25A . . . 119.70 no
C27 C26 C25 . . . 122.4(4) no
C27 C26 H26A . . . 118.80 no
C25 C26 H26A . . . 118.80 no
C26 C27 C22 . . . 116.5(3) no
C26 C27 C15 . . . 120.8(3) no
C22 C27 C15 . . . 122.6(3) no
C24 N3 C30 . . . 121.5(8) no
C24 N3 C28 . . . 118.9(7) no
C30 N3 C28 . . . 117.6(7) no
N3 C28 C29 . . . 115.2(6) no
N3 C28 H28A . . . 108.50 no
C29 C28 H28A . . . 108.50 no
N3 C28 H28B . . . 108.50 no
C29 C28 H28B . . . 108.50 no
H28A C28 H28B . . . 107.50 no
C28 C29 H29A . . . 109.50 no
C28 C29 H29B . . . 109.50 no
H29A C29 H29B . . . 109.50 no
C28 C29 H29C . . . 109.50 no
H29A C29 H29C . . . 109.50 no
H29B C29 H29C . . . 109.50 no
N3 C30 C31 . . . 113.9(11) no
N3 C30 H30A . . . 108.80 no
C31 C30 H30A . . . 108.80 no
N3 C30 H30B . . . 108.80 no
C31 C30 H30B . . . 108.80 no
H30A C30 H30B . . . 107.70 no
C30 C31 H31A . . . 109.50 no
C30 C31 H31B . . . 109.50 no
H31A C31 H31B . . . 109.50 no
C30 C31 H31C . . . 109.50 no
H31A C31 H31C . . . 109.50 no
H31B C31 H31C . . . 109.50 no
C24 N3A C30A . . . 115.(2) no
C24 N3A C28A . . . 125.9(18) no
C30A N3A C28A . . . 119.(2) no
N3A C28A C29A . . . 112.3(14) no
N3A C28A H28C . . . 109.10 no
C29A C28A H28C . . . 109.10 no
N3A C28A H28D . . . 109.10 no
C29A C28A H28D . . . 109.10 no
H28C C28A H28D . . . 107.90 no
C28A C29A H29D . . . 109.50 no
C28A C29A H29E . . . 109.50 no
H29D C29A H29E . . . 109.50 no
C28A C29A H29F . . . 109.50 no
H29D C29A H29F . . . 109.50 no
H29E C29A H29F . . . 109.50 no
N3A C30A C31A . . . 116.(3) no
N3A C30A H30C . . . 108.40 no
C31A C30A H30C . . . 108.40 no
N3A C30A H30D . . . 108.40 no
C31A C30A H30D . . . 108.40 no
H30C C30A H30D . . . 107.40 no
C30A C31A H31D . . . 109.50 no
C30A C31A H31E . . . 109.50 no
H31D C31A H31E . . . 109.50 no
C30A C31A H31F . . . 109.50 no
H31D C31A H31F . . . 109.50 no
H31E C31A H31F . . . 109.50 no
C19 N4 C34 . . . 120.0(4) no
C19 N4 C32 . . . 119.3(7) no
C34 N4 C32 . . . 114.5(8) no
N4 C32 C33 . . . 106.4(7) no
N4 C32 H32A . . . 110.50 no
C33 C32 H32A . . . 110.50 no
N4 C32 H32B . . . 110.50 no
C33 C32 H32B . . . 110.50 no
H32A C32 H32B . . . 108.60 no
C32 C33 H33A . . . 109.50 no
C32 C33 H33B . . . 109.50 no
H33A C33 H33B . . . 109.50 no
C32 C33 H33C . . . 109.50 no
H33A C33 H33C . . . 109.50 no
H33B C33 H33C . . . 109.50 no
N4 C34 C35 . . . 116.7(6) no
N4 C34 H34A . . . 108.10 no
C35 C34 H34A . . . 108.10 no
N4 C34 H34B . . . 108.10 no
C35 C34 H34B . . . 108.10 no
H34A C34 H34B . . . 107.30 no
C34 C35 H35A . . . 109.50 no
C34 C35 H35B . . . 109.50 no
H35A C35 H35B . . . 109.50 no
C34 C35 H35C . . . 109.50 no
H35A C35 H35C . . . 109.50 no
H35B C35 H35C . . . 109.50 no
C19 N4A C32A . . . 117.4(17) no
C19 N4A C34A . . . 119.4(10) no
C32A N4A C34A . . . 119.5(17) no
N4A C32A C33A . . . 120.5(17) no
N4A C32A H32C . . . 107.20 no
C33A C32A H32C . . . 107.20 no
N4A C32A H32D . . . 107.20 no
C33A C32A H32D . . . 107.20 no
H32C C32A H32D . . . 106.80 no
C32A C33A H33D . . . 109.50 no
C32A C33A H33E . . . 109.50 no
H33D C33A H33E . . . 109.50 no
C32A C33A H33F . . . 109.50 no
H33D C33A H33F . . . 109.50 no
H33E C33A H33F . . . 109.50 no
N4A C34A C35A . . . 109.5(14) no
N4A C34A H34C . . . 109.80 no
C35A C34A H34C . . . 109.80 no
N4A C34A H34D . . . 109.80 no
C35A C34A H34D . . . 109.80 no
H34C C34A H34D . . . 108.20 no
C34A C35A H35D . . . 109.50 no
C34A C35A H35E . . . 109.50 no
H35D C35A H35E . . . 109.50 no
C34A C35A H35F . . . 109.50 no
H35D C35A H35F . . . 109.50 no
H35E C35A H35F . . . 109.50 no

loop_
_geom_bond_atom_site_label_1
_geom_bond_atom_site_label_2
_geom_bond_site_symmetry_1
_geom_bond_site_symmetry_2
_geom_bond_distance
_geom_bond_publ_flag
Se1 C1 . . 1.936(3) no
Se1 Se1 . 6_556 2.3494(8) no
O1 C8 . . 1.222(4) no
O2 C22 . . 1.369(5) no
O2 C21 . . 1.383(4) no
N1 C7 . . 1.285(4) no
N1 N2 . . 1.373(4) no
N2 C8 . . 1.378(4) no
N2 C15 . . 1.504(4) no
C1 C2 . . 1.381(5) no
C1 C6 . . 1.420(5) no
C2 C3 . . 1.406(5) no
C2 H2A . . 0.9500 no
C3 C4 . . 1.365(5) no
C3 H3A . . 0.9500 no
C4 C5 . . 1.392(5) no
C4 H4A . . 0.9500 no
C5 C6 . . 1.406(5) no
C5 H5A . . 0.9500 no
C6 C7 . . 1.455(5) no
C7 H7A . . 0.9500 no
C8 C9 . . 1.473(4) no
C9 C14 . . 1.390(5) no
C9 C10 . . 1.397(5) no
C10 C11 . . 1.395(5) no
C10 H10A . . 0.9500 no
C11 C12 . . 1.380(6) no
C11 H11A . . 0.9500 no
C12 C13 . . 1.380(5) no
C12 H12A . . 0.9500 no
C13 C14 . . 1.387(5) no
C13 H13A . . 0.9500 no
C14 C15 . . 1.513(5) no
C15 C27 . . 1.510(5) no
C15 C16 . . 1.517(5) no
C16 C21 . . 1.373(5) no
C16 C17 . . 1.395(5) no
C17 C18 . . 1.374(6) no
C17 H17A . . 0.9500 no
C18 C19 . . 1.410(6) no
C18 H18A . . 0.9500 no
C19 C20 . . 1.399(6) no
C19 N4 . . 1.403(7) no
C19 N4A . . 1.424(14) no
C20 C21 . . 1.374(6) no
C20 H20A . . 0.9500 no
C22 C27 . . 1.379(5) no
C22 C23 . . 1.395(4) no
C23 C24 . . 1.375(5) no
C23 H23A . . 0.9500 no
C24 N3 . . 1.385(12) no
C24 C25 . . 1.406(5) no
C24 N3A . . 1.42(3) no
C25 C26 . . 1.384(5) no
C25 H25A . . 0.9500 no
C26 C27 . . 1.379(5) no
C26 H26A . . 0.9500 no
N3 C30 . . 1.451(9) no
N3 C28 . . 1.457(9) no
C28 C29 . . 1.509(9) no
C28 H28A . . 0.9900 no
C28 H28B . . 0.9900 no
C29 H29A . . 0.9800 no
C29 H29B . . 0.9800 no
C29 H29C . . 0.9800 no
C30 C31 . . 1.542(10) no
C30 H30A . . 0.9900 no
C30 H30B . . 0.9900 no
C31 H31A . . 0.9800 no
C31 H31B . . 0.9800 no
C31 H31C . . 0.9800 no
N3A C30A . . 1.445(18) no
N3A C28A . . 1.476(17) no
C28A C29A . . 1.527(18) no
C28A H28C . . 0.9900 no
C28A H28D . . 0.9900 no
C29A H29D . . 0.9800 no
C29A H29E . . 0.9800 no
C29A H29F . . 0.9800 no
C30A C31A . . 1.538(19) no
C30A H30C . . 0.9900 no
C30A H30D . . 0.9900 no
C31A H31D . . 0.9800 no
C31A H31E . . 0.9800 no
C31A H31F . . 0.9800 no
N4 C34 . . 1.462(8) no
N4 C32 . . 1.492(10) no
C32 C33 . . 1.555(12) no
C32 H32A . . 0.9900 no
C32 H32B . . 0.9900 no
C33 H33A . . 0.9800 no
C33 H33B . . 0.9800 no
C33 H33C . . 0.9800 no
C34 C35 . . 1.515(9) no
C34 H34A . . 0.9900 no
C34 H34B . . 0.9900 no
C35 H35A . . 0.9800 no
C35 H35B . . 0.9800 no
C35 H35C . . 0.9800 no
N4A C32A . . 1.452(17) no
N4A C34A . . 1.462(15) no
C32A C33A . . 1.55(2) no
C32A H32C . . 0.9900 no
C32A H32D . . 0.9900 no
C33A H33D . . 0.9800 no
C33A H33E . . 0.9800 no
C33A H33F . . 0.9800 no
C34A C35A . . 1.530(16) no
C34A H34C . . 0.9900 no
C34A H34D . . 0.9900 no
C35A H35D . . 0.9800 no
C35A H35E . . 0.9800 no
C35A H35F . . 0.9800 no

loop_
_geom_hbond_atom_site_label_D
_geom_hbond_atom_site_label_H
_geom_hbond_atom_site_label_A
_geom_hbond_site_symmetry_D
_geom_hbond_site_symmetry_H
_geom_hbond_site_symmetry_A
_geom_hbond_distance_DH
_geom_hbond_distance_HA
_geom_hbond_distance_DA
_geom_hbond_angle_DHA
_geom_hbond_publ_flag
C2 H2A Se1 . . 6_556 0.9500 2.8000 3.418(4) 123.40 yes
C7 H7A O1 . . . 0.9500 2.4000 2.931(4) 114.80 yes
C7 H7A Se1 . . 6_556 0.9800 3.1300 4.006(7) 149.70 yes

loop_
_geom_torsion_atom_site_label_1
_geom_torsion_atom_site_label_2
_geom_torsion_atom_site_label_3
_geom_torsion_atom_site_label_4
_geom_torsion_site_symmetry_1
_geom_torsion_site_symmetry_2
_geom_torsion_site_symmetry_3
_geom_torsion_site_symmetry_4
_geom_torsion
_geom_torsion_publ_flag
C7 N1 N2 C8 . . . . 32.6(5) no
C7 N1 N2 C15 . . . . -158.7(3) no
C6 C1 C2 C3 . . . . -1.9(5) no
Se1 C1 C2 C3 . . . . 177.5(3) no
C1 C2 C3 C4 . . . . 1.4(6) no
C2 C3 C4 C5 . . . . 0.1(6) no
C3 C4 C5 C6 . . . . -1.0(5) no
C4 C5 C6 C1 . . . . 0.4(5) no
C4 C5 C6 C7 . . . . -178.2(3) no
C2 C1 C6 C5 . . . . 1.0(5) no
Se1 C1 C6 C5 . . . . -178.4(2) no
C2 C1 C6 C7 . . . . 179.6(3) no
Se1 C1 C6 C7 . . . . 0.1(4) no
N2 N1 C7 C6 . . . . -177.7(3) no
C5 C6 C7 N1 . . . . 176.6(3) no
C1 C6 C7 N1 . . . . -1.9(5) no
N1 N2 C8 O1 . . . . -10.1(5) no
C15 N2 C8 O1 . . . . -178.9(3) no
N1 N2 C8 C9 . . . . 168.9(3) no
C15 N2 C8 C9 . . . . 0.1(4) no
O1 C8 C9 C14 . . . . 178.6(3) no
N2 C8 C9 C14 . . . . -0.3(4) no
O1 C8 C9 C10 . . . . -3.4(6) no
N2 C8 C9 C10 . . . . 177.7(3) no
C14 C9 C10 C11 . . . . 1.3(5) no
C8 C9 C10 C11 . . . . -176.6(3) no
C9 C10 C11 C12 . . . . 0.0(6) no
C10 C11 C12 C13 . . . . -0.7(6) no
C11 C12 C13 C14 . . . . 0.2(6) no
C12 C13 C14 C9 . . . . 1.1(5) no
C12 C13 C14 C15 . . . . 176.3(4) no
C10 C9 C14 C13 . . . . -1.8(5) no
C8 C9 C14 C13 . . . . 176.4(3) no
C10 C9 C14 C15 . . . . -177.8(3) no
C8 C9 C14 C15 . . . . 0.4(4) no
N1 N2 C15 C27 . . . . 73.1(3) no
C8 N2 C15 C27 . . . . -116.7(3) no
N1 N2 C15 C14 . . . . -170.2(3) no
C8 N2 C15 C14 . . . . 0.1(4) no
N1 N2 C15 C16 . . . . -49.7(4) no
C8 N2 C15 C16 . . . . 120.6(3) no
C13 C14 C15 N2 . . . . -175.9(3) no
C9 C14 C15 N2 . . . . -0.3(3) no
C13 C14 C15 C27 . . . . -60.6(5) no
C9 C14 C15 C27 . . . . 115.0(3) no
C13 C14 C15 C16 . . . . 64.5(4) no
C9 C14 C15 C16 . . . . -119.9(3) no
N2 C15 C16 C21 . . . . 125.3(3) no
C27 C15 C16 C21 . . . . 2.8(4) no
C14 C15 C16 C21 . . . . -123.0(3) no
N2 C15 C16 C17 . . . . -53.5(4) no
C27 C15 C16 C17 . . . . -175.9(3) no
C14 C15 C16 C17 . . . . 58.3(4) no
C21 C16 C17 C18 . . . . 1.8(5) no
C15 C16 C17 C18 . . . . -179.4(3) no
C16 C17 C18 C19 . . . . 0.2(6) no
C17 C18 C19 C20 . . . . -2.4(6) no
C17 C18 C19 N4 . . . . 166.9(4) no
C17 C18 C19 N4A . . . . -156.3(7) no
N4 C19 C20 C21 . . . . -167.0(4) no
C18 C19 C20 C21 . . . . 2.5(7) no
N4A C19 C20 C21 . . . . 156.0(8) no
C17 C16 C21 C20 . . . . -1.7(5) no
C15 C16 C21 C20 . . . . 179.4(3) no
C17 C16 C21 O2 . . . . 178.7(3) no
C15 C16 C21 O2 . . . . -0.1(5) no
C19 C20 C21 C16 . . . . -0.4(6) no
C19 C20 C21 O2 . . . . 179.1(4) no
C22 O2 C21 C16 . . . . -3.0(5) no
C22 O2 C21 C20 . . . . 177.4(3) no
C21 O2 C22 C27 . . . . 3.0(5) no
C21 O2 C22 C23 . . . . -179.5(3) no
O2 C22 C23 C24 . . . . -178.1(3) no
C27 C22 C23 C24 . . . . -0.6(5) no
C22 C23 C24 N3 . . . . -175.4(5) no
C22 C23 C24 C25 . . . . 0.6(5) no
C22 C23 C24 N3A . . . . 171.2(13) no
C23 C24 C25 C26 . . . . -0.2(6) no
N3 C24 C25 C26 . . . . 175.5(6) no
N3A C24 C25 C26 . . . . -171.9(12) no
C24 C25 C26 C27 . . . . -0.3(7) no
C25 C26 C27 C22 . . . . 0.4(6) no
C25 C26 C27 C15 . . . . 177.8(4) no
O2 C22 C27 C26 . . . . 177.3(3) no
C23 C22 C27 C26 . . . . 0.0(5) no
O2 C22 C27 C15 . . . . 0.0(5) no
C23 C22 C27 C15 . . . . -177.3(3) no
N2 C15 C27 C26 . . . . 55.9(4) no
C14 C15 C27 C26 . . . . -52.9(5) no
C16 C15 C27 C26 . . . . 180.0(3) no
N2 C15 C27 C22 . . . . -126.9(3) no
C14 C15 C27 C22 . . . . 124.3(4) no
C16 C15 C27 C22 . . . . -2.8(4) no
C23 C24 N3 C30 . . . . -15.6(11) no
C25 C24 N3 C30 . . . . 168.7(8) no
C23 C24 N3 C28 . . . . -178.9(5) no
C25 C24 N3 C28 . . . . 5.4(10) no
C24 N3 C28 C29 . . . . 75.4(9) no
C30 N3 C28 C29 . . . . -88.6(10) no
C24 N3 C30 C31 . . . . -67.0(15) no
C28 N3 C30 C31 . . . . 96.6(15) no
C23 C24 N3A C30A . . . . 9.(3) no
C25 C24 N3A C30A . . . . 179.5(19) no
C23 C24 N3A C28A . . . . -163.5(16) no
C25 C24 N3A C28A . . . . 7.(3) no
C24 N3A C28A C29A . . . . 78.(2) no
C30A N3A C28A C29A . . . . -94.(3) no
C24 N3A C30A C31A . . . . -85.(4) no
C28A N3A C30A C31A . . . . 88.(4) no
C20 C19 N4 C34 . . . . -16.5(8) no
C18 C19 N4 C34 . . . . 174.6(5) no
C20 C19 N4 C32 . . . . -167.3(7) no
C18 C19 N4 C32 . . . . 23.9(9) no
C19 N4 C32 C33 . . . . 58.3(12) no
C34 N4 C32 C33 . . . . -94.(1) no
C19 N4 C34 C35 . . . . -66.3(8) no
C32 N4 C34 C35 . . . . 85.8(7) no
C20 C19 N4A C32A . . . . 170.2(12) no
C18 C19 N4A C32A . . . . -36.8(16) no
C20 C19 N4A C34A . . . . 12.0(16) no
C18 C19 N4A C34A . . . . 164.9(10) no
C19 N4A C32A C33A . . . . -96.(3) no
C34A N4A C32A C33A . . . . 62.(3) no
C19 N4A C34A C35A . . . . 68.7(16) no
C32A N4A C34A C35A . . . . -89.1(18) no
